data_4113645
loop_
_publ_author_name
'Stephen R. Foley'
'Robert A. Stockland'
'Han Shen'
'Richard F. Jordan'

_publ_section_title
;
 Reaction of Vinyl Chloride with Late Transition Metal Olefin
 Polymerization Catalysts
;
_journal_name_full 'Journal of the American Chemical Society'
_journal_page_first 4350
_journal_page_last 4361
_journal_paper_doi 10.1021/ja029823+
_journal_volume 125
_journal_year 2003
_chemical_formula_sum 'C43 H41 Cl N Ni O P'
_chemical_formula_weight 712.90
_chemical_name_systematic
; 

 ? 

;
_space_group_IT_number 2
_symmetry_cell_setting triclinic
_symmetry_space_group_name_Hall '-P 1'
_symmetry_space_group_name_H-M 'P -1'
_atom_sites_solution_hydrogens geom
_atom_sites_solution_primary direct
_atom_sites_solution_secondary difmap
_audit_creation_method SHELXL-97
_cell_angle_alpha 81.853(3)
_cell_angle_beta 80.372(3)
_cell_angle_gamma 69.761(3)
_cell_formula_units_Z 2
_cell_length_a 10.3219(17)
_cell_length_b 11.3270(18)
_cell_length_c 16.646(3)
_cell_measurement_temperature 293(2)
_cell_volume 1792.9(5)
_computing_structure_refinement 'SHELXL-97 (Sheldrick, 1997)'
_computing_structure_solution 'SHELXS-97 (Sheldrick, 1990)'
_diffrn_ambient_temperature 293(2)
_diffrn_measured_fraction_theta_full 0.933
_diffrn_measured_fraction_theta_max 0.933
_diffrn_radiation_monochromator graphite
_diffrn_radiation_source 'fine-focus sealed tube'
_diffrn_radiation_type MoK\a
_diffrn_radiation_wavelength 0.71073
_diffrn_reflns_av_R_equivalents 0.0212
_diffrn_reflns_av_sigmaI/netI 0.0587
_diffrn_reflns_limit_h_max 12
_diffrn_reflns_limit_h_min -12
_diffrn_reflns_limit_k_max 7
_diffrn_reflns_limit_k_min -13
_diffrn_reflns_limit_l_max 19
_diffrn_reflns_limit_l_min -19
_diffrn_reflns_number 9288
_diffrn_reflns_theta_full 25.02
_diffrn_reflns_theta_max 25.02
_diffrn_reflns_theta_min 2.12
_exptl_absorpt_coefficient_mu 0.695
_exptl_absorpt_correction_type empirical
_exptl_crystal_colour brown
_exptl_crystal_density_diffrn 1.321
_exptl_crystal_description block
_exptl_crystal_F_000 748
_exptl_crystal_size_max 0.08
_exptl_crystal_size_mid 0.20
_exptl_crystal_size_min 0.20
_refine_diff_density_max 0.517
_refine_diff_density_min -0.289
_refine_diff_density_rms 0.061
_refine_ls_extinction_method none
_refine_ls_goodness_of_fit_ref 0.979
_refine_ls_hydrogen_treatment mixed
_refine_ls_matrix_type full
_refine_ls_number_parameters 437
_refine_ls_number_reflns 5924
_refine_ls_number_restraints 0
_refine_ls_restrained_S_all 0.979
_refine_ls_R_factor_all 0.0479
_refine_ls_R_factor_gt 0.0393
_refine_ls_shift/su_max 0.036
_refine_ls_shift/su_mean 0.005
_refine_ls_structure_factor_coef Fsqd
_refine_ls_weighting_details 'calc w=1/[\s^2^(Fo^2^)+(0.0367P)^2^+0.0000P] where P=(Fo^2^+2Fc^2^)/3'
_refine_ls_weighting_scheme calc
_refine_ls_wR_factor_gt 0.0812
_refine_ls_wR_factor_ref 0.0849
_reflns_number_gt 5001
_reflns_number_total 5924
_reflns_threshold_expression >2sigma(I)
_cod_data_source_file ja0298232Bsi20030204_033543_1.cif
_cod_data_source_block foley02s
_cod_database_code 4113645

loop_
_symmetry_equiv_pos_as_xyz
'x, y, z'
'-x, -y, -z'

loop_
_atom_site_label
_atom_site_type_symbol
_atom_site_fract_x
_atom_site_fract_y
_atom_site_fract_z
_atom_site_U_iso_or_equiv
_atom_site_adp_type
_atom_site_occupancy
_atom_site_symmetry_multiplicity
_atom_site_calc_flag
_atom_site_refinement_flags
Ni1 Ni 0.52949(3) 0.82969(3) 0.240181(19) 0.01490(10) Uani 1 1 d .
Cl1 Cl 0.46611(6) 1.03679(6) 0.23975(4) 0.02084(16) Uani 1 1 d .
P1 P 0.76107(6) 0.76589(6) 0.18173(4) 0.01702(17) Uani 1 1 d .
N1 N 0.50834(19) 0.72764(19) 0.34326(12) 0.0150(5) Uani 1 1 d .
O1 O 0.44863(17) 0.74684(16) 0.18317(10) 0.0179(4) Uani 1 1 d .
C1 C 0.4838(2) 0.6221(2) 0.34620(15) 0.0162(6) Uani 1 1 d .
H1 H 0.4795 0.5775 0.3974 0.019 Uiso 1 1 calc R
C2 C 0.4624(2) 0.5663(2) 0.27958(15) 0.0163(6) Uani 1 1 d .
C3 C 0.4574(2) 0.4428(2) 0.29548(16) 0.0204(6) Uani 1 1 d .
H3 H 0.4747 0.3990 0.3464 0.025 Uiso 1 1 calc R
C4 C 0.4274(3) 0.3860(3) 0.23713(16) 0.0229(6) Uani 1 1 d .
H4 H 0.4278 0.3030 0.2470 0.028 Uiso 1 1 calc R
C5 C 0.3961(2) 0.4553(3) 0.16239(16) 0.0202(6) Uani 1 1 d .
H5 H 0.3723 0.4176 0.1236 0.024 Uiso 1 1 calc R
C6 C 0.3988(2) 0.5764(2) 0.14329(15) 0.0163(6) Uani 1 1 d .
C7 C 0.4385(2) 0.6345(2) 0.20192(15) 0.0155(6) Uani 1 1 d .
C8 C 0.3599(2) 0.6453(2) 0.06354(15) 0.0168(6) Uani 1 1 d .
C9 C 0.2470(3) 0.6348(3) 0.03238(16) 0.0225(6) Uani 1 1 d .
H9 H 0.1977 0.5844 0.0621 0.027 Uiso 1 1 calc R
C10 C 0.2074(3) 0.6974(3) -0.04139(17) 0.0273(7) Uani 1 1 d .
H10 H 0.1313 0.6899 -0.0606 0.033 Uiso 1 1 calc R
C11 C 0.2803(3) 0.7713(3) -0.08674(17) 0.0259(7) Uani 1 1 d .
H11 H 0.2533 0.8142 -0.1363 0.031 Uiso 1 1 calc R
C12 C 0.3936(3) 0.7808(2) -0.05782(16) 0.0218(6) Uani 1 1 d .
H12 H 0.4444 0.8289 -0.0888 0.026 Uiso 1 1 calc R
C13 C 0.4324(3) 0.7196(2) 0.01665(15) 0.0191(6) Uani 1 1 d .
H13 H 0.5081 0.7282 0.0357 0.023 Uiso 1 1 calc R
C14 C 0.5006(2) 0.7753(2) 0.42079(15) 0.0153(6) Uani 1 1 d .
C15 C 0.6164(2) 0.7352(2) 0.46323(15) 0.0163(6) Uani 1 1 d .
C16 C 0.6007(3) 0.7825(2) 0.53848(15) 0.0197(6) Uani 1 1 d .
H16 H 0.6756 0.7564 0.5686 0.024 Uiso 1 1 calc R
C17 C 0.4758(3) 0.8675(3) 0.56911(16) 0.0221(6) Uani 1 1 d .
H17 H 0.4673 0.8980 0.6194 0.026 Uiso 1 1 calc R
C18 C 0.3643(3) 0.9071(2) 0.52539(15) 0.0209(6) Uani 1 1 d .
H18 H 0.2809 0.9647 0.5465 0.025 Uiso 1 1 calc R
C19 C 0.3738(2) 0.8625(2) 0.44973(15) 0.0165(6) Uani 1 1 d .
C20 C 0.2483(2) 0.9031(2) 0.40374(16) 0.0192(6) Uani 1 1 d .
H20 H 0.2832 0.8914 0.3459 0.023 Uiso 1 1 calc R
C21 C 0.1625(3) 1.0419(3) 0.40890(18) 0.0296(7) Uani 1 1 d .
H21A H 0.1264 1.0567 0.4649 0.044 Uiso 1 1 calc R
H21B H 0.0866 1.0637 0.3771 0.044 Uiso 1 1 calc R
H21C H 0.2202 1.0929 0.3879 0.044 Uiso 1 1 calc R
C22 C 0.1597(3) 0.8181(3) 0.43253(18) 0.0331(7) Uani 1 1 d .
H22A H 0.1279 0.8236 0.4899 0.050 Uiso 1 1 calc R
H22B H 0.2144 0.7323 0.4231 0.050 Uiso 1 1 calc R
H22C H 0.0809 0.8449 0.4027 0.050 Uiso 1 1 calc R
C23 C 0.7542(2) 0.6399(3) 0.43151(16) 0.0200(6) Uani 1 1 d .
H23 H 0.7548 0.6385 0.3727 0.024 Uiso 1 1 calc R
C24 C 0.8789(3) 0.6759(3) 0.44243(17) 0.0288(7) Uani 1 1 d .
H24A H 0.8687 0.7596 0.4170 0.043 Uiso 1 1 calc R
H24B H 0.9626 0.6172 0.4175 0.043 Uiso 1 1 calc R
H24C H 0.8839 0.6736 0.4997 0.043 Uiso 1 1 calc R
C25 C 0.7678(3) 0.5076(3) 0.47170(17) 0.0281(7) Uani 1 1 d .
H25A H 0.7665 0.5063 0.5296 0.042 Uiso 1 1 calc R
H25B H 0.8539 0.4489 0.4494 0.042 Uiso 1 1 calc R
H25C H 0.6915 0.4843 0.4614 0.042 Uiso 1 1 calc R
C26 C 0.8623(2) 0.8633(2) 0.19348(15) 0.0189(6) Uani 1 1 d .
C27 C 0.8278(3) 0.9344(2) 0.25990(16) 0.0210(6) Uani 1 1 d .
H27 H 0.7507 0.9339 0.2977 0.025 Uiso 1 1 calc R
C28 C 0.9073(3) 1.0059(3) 0.27031(17) 0.0272(7) Uani 1 1 d .
H28 H 0.8833 1.0538 0.3148 0.033 Uiso 1 1 calc R
C29 C 1.0229(3) 1.0064(3) 0.21441(18) 0.0327(7) Uani 1 1 d .
H29 H 1.0772 1.0536 0.2219 0.039 Uiso 1 1 calc R
C30 C 1.0573(3) 0.9369(3) 0.14780(18) 0.0370(8) Uani 1 1 d .
H30 H 1.1346 0.9375 0.1101 0.044 Uiso 1 1 calc R
C31 C 0.9769(3) 0.8663(3) 0.13723(17) 0.0292(7) Uani 1 1 d .
H31 H 0.9999 0.8202 0.0919 0.035 Uiso 1 1 calc R
C32 C 0.7671(2) 0.7707(2) 0.07145(15) 0.0164(6) Uani 1 1 d .
C33 C 0.6935(2) 0.8842(2) 0.03156(16) 0.0199(6) Uani 1 1 d .
H33 H 0.6443 0.9529 0.0616 0.024 Uiso 1 1 calc R
C34 C 0.6924(3) 0.8967(3) -0.05192(16) 0.0223(6) Uani 1 1 d .
H34 H 0.6442 0.9737 -0.0783 0.027 Uiso 1 1 calc R
C35 C 0.7641(2) 0.7928(3) -0.09633(16) 0.0208(6) Uani 1 1 d .
H35 H 0.7627 0.7999 -0.1526 0.025 Uiso 1 1 calc R
C36 C 0.8369(3) 0.6796(3) -0.05715(16) 0.0215(6) Uani 1 1 d .
H36 H 0.8853 0.6107 -0.0871 0.026 Uiso 1 1 calc R
C37 C 0.8385(2) 0.6677(3) 0.02659(16) 0.0197(6) Uani 1 1 d .
H37 H 0.8874 0.5909 0.0528 0.024 Uiso 1 1 calc R
C38 C 0.8634(2) 0.6048(2) 0.21356(15) 0.0179(6) Uani 1 1 d .
C39 C 0.8069(3) 0.5096(2) 0.21292(15) 0.0213(6) Uani 1 1 d .
H39 H 0.7224 0.5289 0.1928 0.026 Uiso 1 1 calc R
C40 C 0.8752(3) 0.3868(3) 0.24190(17) 0.0274(7) Uani 1 1 d .
H40 H 0.8368 0.3238 0.2411 0.033 Uiso 1 1 calc R
C41 C 1.0003(3) 0.3575(3) 0.27202(17) 0.0304(7) Uani 1 1 d .
H41 H 1.0458 0.2752 0.2924 0.036 Uiso 1 1 calc R
C42 C 1.0577(3) 0.4508(3) 0.27179(16) 0.0300(7) Uani 1 1 d .
H42 H 1.1425 0.4308 0.2917 0.036 Uiso 1 1 calc R
C43 C 0.9911(3) 0.5735(3) 0.24251(15) 0.0235(7) Uani 1 1 d .
H43 H 1.0315 0.6354 0.2421 0.028 Uiso 1 1 calc R

loop_
_atom_site_aniso_label
_atom_site_aniso_U_11
_atom_site_aniso_U_22
_atom_site_aniso_U_33
_atom_site_aniso_U_23
_atom_site_aniso_U_13
_atom_site_aniso_U_12
Ni1 0.01586(17) 0.01492(19) 0.01500(19) -0.00216(14) -0.00073(13) -0.00671(13)
Cl1 0.0264(3) 0.0152(3) 0.0213(4) -0.0016(3) -0.0035(3) -0.0072(3)
P1 0.0158(3) 0.0183(4) 0.0172(4) -0.0041(3) 0.0005(3) -0.0062(3)
N1 0.0127(10) 0.0165(12) 0.0165(12) -0.0032(9) -0.0024(9) -0.0047(9)
O1 0.0221(9) 0.0170(10) 0.0168(10) -0.0012(8) -0.0024(7) -0.0092(8)
C1 0.0122(12) 0.0184(15) 0.0166(14) -0.0003(11) 0.0010(10) -0.0051(10)
C2 0.0139(12) 0.0144(14) 0.0195(14) -0.0029(11) 0.0015(10) -0.0045(10)
C3 0.0203(13) 0.0204(15) 0.0197(15) -0.0006(12) -0.0001(11) -0.0072(11)
C4 0.0261(14) 0.0170(15) 0.0274(16) -0.0043(13) 0.0003(12) -0.0101(11)
C5 0.0189(13) 0.0225(16) 0.0224(15) -0.0099(12) 0.0023(11) -0.0103(11)
C6 0.0131(12) 0.0170(14) 0.0192(14) -0.0055(11) 0.0009(10) -0.0051(10)
C7 0.0104(12) 0.0136(14) 0.0202(14) -0.0040(11) 0.0022(10) -0.0022(10)
C8 0.0152(12) 0.0193(15) 0.0158(14) -0.0088(12) 0.0025(10) -0.0051(11)
C9 0.0226(14) 0.0260(16) 0.0218(15) -0.0033(13) -0.0011(12) -0.0120(12)
C10 0.0211(14) 0.0379(19) 0.0271(17) -0.0081(14) -0.0065(12) -0.0113(13)
C11 0.0270(15) 0.0272(17) 0.0194(15) -0.0018(13) -0.0040(12) -0.0033(12)
C12 0.0244(14) 0.0199(15) 0.0204(15) -0.0053(12) 0.0022(12) -0.0074(11)
C13 0.0163(13) 0.0212(15) 0.0209(15) -0.0082(12) 0.0001(11) -0.0063(11)
C14 0.0196(13) 0.0158(14) 0.0120(13) -0.0004(11) -0.0005(10) -0.0086(11)
C15 0.0178(13) 0.0183(15) 0.0149(14) 0.0011(11) -0.0021(11) -0.0096(11)
C16 0.0228(13) 0.0223(15) 0.0170(14) 0.0033(12) -0.0064(11) -0.0113(11)
C17 0.0314(15) 0.0245(16) 0.0126(14) -0.0013(12) -0.0019(12) -0.0126(12)
C18 0.0209(13) 0.0217(16) 0.0191(15) -0.0051(12) 0.0014(11) -0.0065(11)
C19 0.0178(13) 0.0170(14) 0.0159(14) 0.0004(11) -0.0003(11) -0.0090(11)
C20 0.0159(13) 0.0224(16) 0.0187(14) -0.0047(12) -0.0002(11) -0.0051(11)
C21 0.0247(15) 0.0264(17) 0.0356(18) -0.0055(14) -0.0105(13) -0.0014(12)
C22 0.0223(15) 0.0336(19) 0.044(2) 0.0026(15) -0.0067(14) -0.0114(13)
C23 0.0148(13) 0.0276(16) 0.0165(14) -0.0015(12) -0.0028(11) -0.0056(11)
C24 0.0192(14) 0.0380(19) 0.0288(17) -0.0012(14) -0.0037(12) -0.0095(13)
C25 0.0210(14) 0.0248(17) 0.0339(17) -0.0017(14) -0.0022(13) -0.0027(12)
C26 0.0176(13) 0.0204(15) 0.0205(15) -0.0009(12) -0.0020(11) -0.0090(11)
C27 0.0187(13) 0.0243(16) 0.0198(15) -0.0010(12) -0.0027(11) -0.0071(11)
C28 0.0299(15) 0.0307(17) 0.0245(16) -0.0077(13) -0.0033(13) -0.0126(13)
C29 0.0352(17) 0.0370(19) 0.0370(18) -0.0065(15) -0.0047(14) -0.0246(14)
C30 0.0307(16) 0.052(2) 0.0359(19) -0.0128(16) 0.0102(14) -0.0263(15)
C31 0.0294(15) 0.0354(19) 0.0290(17) -0.0143(14) 0.0072(13) -0.0192(14)
C32 0.0138(12) 0.0197(15) 0.0183(14) -0.0019(12) 0.0016(10) -0.0103(11)
C33 0.0174(13) 0.0192(15) 0.0228(15) -0.0052(12) 0.0025(11) -0.0069(11)
C34 0.0207(14) 0.0235(16) 0.0229(16) 0.0008(12) -0.0023(12) -0.0088(12)
C35 0.0183(13) 0.0288(17) 0.0174(14) -0.0022(12) 0.0008(11) -0.0118(12)
C36 0.0207(13) 0.0241(16) 0.0217(15) -0.0064(13) 0.0006(11) -0.0099(12)
C37 0.0161(13) 0.0203(15) 0.0229(15) -0.0027(12) 0.0003(11) -0.0074(11)
C38 0.0177(13) 0.0200(15) 0.0133(14) -0.0030(11) 0.0036(11) -0.0049(11)
C39 0.0178(13) 0.0239(16) 0.0195(15) -0.0045(12) 0.0020(11) -0.0047(11)
C40 0.0304(15) 0.0226(17) 0.0271(16) -0.0042(13) 0.0058(13) -0.0097(13)
C41 0.0330(16) 0.0232(17) 0.0225(16) 0.0010(13) 0.0032(13) 0.0022(13)
C42 0.0192(14) 0.040(2) 0.0216(16) -0.0028(14) -0.0018(12) 0.0009(13)
C43 0.0183(13) 0.0309(17) 0.0209(15) -0.0046(13) 0.0013(11) -0.0085(12)

loop_
_atom_type_symbol
_atom_type_description
_atom_type_scat_dispersion_real
_atom_type_scat_dispersion_imag
_atom_type_scat_source
C C 0.0033 0.0016 'International Tables Vol C Tables 4.2.6.8 and 6.1.1.4'
H H 0.0000 0.0000 'International Tables Vol C Tables 4.2.6.8 and 6.1.1.4'
N N 0.0061 0.0033 'International Tables Vol C Tables 4.2.6.8 and 6.1.1.4'
O O 0.0106 0.0060 'International Tables Vol C Tables 4.2.6.8 and 6.1.1.4'
Ni Ni 0.3393 1.1124 'International Tables Vol C Tables 4.2.6.8 and 6.1.1.4'
P P 0.1023 0.0942 'International Tables Vol C Tables 4.2.6.8 and 6.1.1.4'
Cl Cl 0.1484 0.1585 'International Tables Vol C Tables 4.2.6.8 and 6.1.1.4'

loop_
_geom_angle_atom_site_label_1
_geom_angle_atom_site_label_2
_geom_angle_atom_site_label_3
_geom_angle
O1 Ni1 N1 93.66(8)
O1 Ni1 Cl1 124.06(6)
N1 Ni1 Cl1 119.36(6)
O1 Ni1 P1 102.92(5)
N1 Ni1 P1 109.98(6)
Cl1 Ni1 P1 105.46(3)
C26 P1 C32 103.98(12)
C26 P1 C38 105.93(12)
C32 P1 C38 105.16(11)
C26 P1 Ni1 116.79(8)
C32 P1 Ni1 108.75(8)
C38 P1 Ni1 115.09(8)
C1 N1 C14 116.8(2)
C1 N1 Ni1 121.89(17)
C14 N1 Ni1 120.82(17)
C7 O1 Ni1 127.45(16)
N1 C1 C2 127.5(2)
N1 C1 H1 116.2
C2 C1 H1 116.2
C3 C2 C7 120.7(2)
C3 C2 C1 117.1(2)
C7 C2 C1 122.1(2)
C4 C3 C2 120.8(3)
C4 C3 H3 119.6
C2 C3 H3 119.6
C3 C4 C5 118.6(3)
C3 C4 H4 120.7
C5 C4 H4 120.7
C6 C5 C4 123.3(2)
C6 C5 H5 118.3
C4 C5 H5 118.3
C5 C6 C7 118.8(2)
C5 C6 C8 120.1(2)
C7 C6 C8 121.1(2)
O1 C7 C2 122.8(2)
O1 C7 C6 119.6(2)
C2 C7 C6 117.5(2)
C13 C8 C9 117.6(2)
C13 C8 C6 122.9(2)
C9 C8 C6 119.6(2)
C10 C9 C8 121.3(3)
C10 C9 H9 119.3
C8 C9 H9 119.3
C11 C10 C9 120.2(3)
C11 C10 H10 119.9
C9 C10 H10 119.9
C10 C11 C12 119.3(3)
C10 C11 H11 120.3
C12 C11 H11 120.3
C11 C12 C13 120.7(3)
C11 C12 H12 119.7
C13 C12 H12 119.7
C8 C13 C12 120.9(2)
C8 C13 H13 119.6
C12 C13 H13 119.5
C15 C14 C19 122.5(2)
C15 C14 N1 120.5(2)
C19 C14 N1 116.9(2)
C16 C15 C14 117.5(2)
C16 C15 C23 120.2(2)
C14 C15 C23 122.3(2)
C17 C16 C15 121.1(2)
C17 C16 H16 119.4
C15 C16 H16 119.4
C18 C17 C16 120.1(2)
C18 C17 H17 119.9
C16 C17 H17 119.9
C17 C18 C19 121.3(2)
C17 C18 H18 119.4
C19 C18 H18 119.4
C18 C19 C14 117.4(2)
C18 C19 C20 120.7(2)
C14 C19 C20 121.9(2)
C21 C20 C19 112.7(2)
C21 C20 C22 111.6(2)
C19 C20 C22 110.5(2)
C21 C20 H20 107.2
C19 C20 H20 107.2
C22 C20 H20 107.2
C20 C21 H21A 109.5
C20 C21 H21B 109.5
H21A C21 H21B 109.5
C20 C21 H21C 109.5
H21A C21 H21C 109.5
H21B C21 H21C 109.5
C20 C22 H22A 109.5
C20 C22 H22B 109.5
H22A C22 H22B 109.5
C20 C22 H22C 109.5
H22A C22 H22C 109.5
H22B C22 H22C 109.5
C15 C23 C25 111.0(2)
C15 C23 C24 112.5(2)
C25 C23 C24 110.4(2)
C15 C23 H23 107.6
C25 C23 H23 107.6
C24 C23 H23 107.6
C23 C24 H24A 109.5
C23 C24 H24B 109.5
H24A C24 H24B 109.5
C23 C24 H24C 109.5
H24A C24 H24C 109.5
H24B C24 H24C 109.5
C23 C25 H25A 109.5
C23 C25 H25B 109.5
H25A C25 H25B 109.5
C23 C25 H25C 109.5
H25A C25 H25C 109.5
H25B C25 H25C 109.5
C31 C26 C27 118.9(2)
C31 C26 P1 120.75(19)
C27 C26 P1 120.3(2)
C28 C27 C26 120.4(2)
C28 C27 H27 119.8
C26 C27 H27 119.8
C27 C28 C29 120.0(3)
C27 C28 H28 120.0
C29 C28 H28 120.0
C30 C29 C28 120.0(3)
C30 C29 H29 120.0
C28 C29 H29 120.0
C29 C30 C31 119.8(3)
C29 C30 H30 120.1
C31 C30 H30 120.1
C26 C31 C30 120.8(2)
C26 C31 H31 119.6
C30 C31 H31 119.6
C37 C32 C33 119.3(2)
C37 C32 P1 123.8(2)
C33 C32 P1 116.88(18)
C34 C33 C32 120.9(2)
C34 C33 H33 119.5
C32 C33 H33 119.5
C33 C34 C35 119.3(3)
C33 C34 H34 120.4
C35 C34 H34 120.4
C36 C35 C34 120.1(2)
C36 C35 H35 119.9
C34 C35 H35 119.9
C35 C36 C37 120.4(2)
C35 C36 H36 119.8
C37 C36 H36 119.8
C32 C37 C36 119.9(2)
C32 C37 H37 120.0
C36 C37 H37 120.0
C39 C38 C43 118.8(3)
C39 C38 P1 117.93(19)
C43 C38 P1 123.2(2)
C38 C39 C40 120.6(3)
C38 C39 H39 119.7
C40 C39 H39 119.7
C39 C40 C41 120.0(3)
C39 C40 H40 120.0
C41 C40 H40 120.0
C42 C41 C40 119.7(3)
C42 C41 H41 120.2
C40 C41 H41 120.2
C41 C42 C43 120.9(3)
C41 C42 H42 119.5
C43 C42 H42 119.6
C38 C43 C42 120.0(3)
C38 C43 H43 120.0
C42 C43 H43 120.0

loop_
_geom_bond_atom_site_label_1
_geom_bond_atom_site_label_2
_geom_bond_distance
Ni1 O1 1.8808(17)
Ni1 N1 1.953(2)
Ni1 Cl1 2.2059(8)
Ni1 P1 2.3257(8)
P1 C26 1.810(3)
P1 C32 1.820(3)
P1 C38 1.818(3)
N1 C1 1.298(3)
N1 C14 1.448(3)
O1 C7 1.302(3)
C1 C2 1.433(3)
C1 H1 0.9300
C2 C3 1.403(4)
C2 C7 1.422(3)
C3 C4 1.367(4)
C3 H3 0.9300
C4 C5 1.397(4)
C4 H4 0.9300
C5 C6 1.372(4)
C5 H5 0.9300
C6 C7 1.434(3)
C6 C8 1.484(3)
C8 C13 1.390(4)
C8 C9 1.399(3)
C9 C10 1.378(4)
C9 H9 0.9300
C10 C11 1.379(4)
C10 H10 0.9300
C11 C12 1.379(4)
C11 H11 0.9300
C12 C13 1.381(4)
C12 H12 0.9300
C13 H13 0.9300
C14 C15 1.397(3)
C14 C19 1.397(3)
C15 C16 1.394(3)
C15 C23 1.522(3)
C16 C17 1.382(3)
C16 H16 0.9300
C17 C18 1.374(3)
C17 H17 0.9300
C18 C19 1.399(3)
C18 H18 0.9300
C19 C20 1.515(3)
C20 C21 1.520(3)
C20 C22 1.525(4)
C20 H20 0.9800
C21 H21A 0.9600
C21 H21B 0.9600
C21 H21C 0.9600
C22 H22A 0.9600
C22 H22B 0.9600
C22 H22C 0.9600
C23 C25 1.521(4)
C23 C24 1.522(4)
C23 H23 0.9800
C24 H24A 0.9600
C24 H24B 0.9600
C24 H24C 0.9600
C25 H25A 0.9600
C25 H25B 0.9600
C25 H25C 0.9600
C26 C31 1.388(3)
C26 C27 1.385(3)
C27 C28 1.381(4)
C27 H27 0.9300
C28 C29 1.386(4)
C28 H28 0.9300
C29 C30 1.377(4)
C29 H29 0.9300
C30 C31 1.381(4)
C30 H30 0.9300
C31 H31 0.9300
C32 C37 1.389(3)
C32 C33 1.387(4)
C33 C34 1.379(4)
C33 H33 0.9300
C34 C35 1.393(3)
C34 H34 0.9300
C35 C36 1.376(4)
C35 H35 0.9300
C36 C37 1.384(3)
C36 H36 0.9300
C37 H37 0.9300
C38 C39 1.394(3)
C38 C43 1.391(3)
C39 C40 1.382(4)
C39 H39 0.9300
C40 C41 1.379(4)
C40 H40 0.9300
C41 C42 1.378(4)
C41 H41 0.9300
C42 C43 1.379(4)
C42 H42 0.9300
C43 H43 0.9300

loop_
_geom_torsion_atom_site_label_1
_geom_torsion_atom_site_label_2
_geom_torsion_atom_site_label_3
_geom_torsion_atom_site_label_4
_geom_torsion
O1 Ni1 P1 C26 159.61(11)
N1 Ni1 P1 C26 -101.59(12)
Cl1 Ni1 P1 C26 28.34(10)
O1 Ni1 P1 C32 42.39(11)
N1 Ni1 P1 C32 141.20(11)
Cl1 Ni1 P1 C32 -88.87(9)
O1 Ni1 P1 C38 -75.24(11)
N1 Ni1 P1 C38 23.56(11)
Cl1 Ni1 P1 C38 153.49(9)
O1 Ni1 N1 C1 16.36(18)
Cl1 Ni1 N1 C1 149.19(15)
P1 Ni1 N1 C1 -88.80(17)
O1 Ni1 N1 C14 -155.13(17)
Cl1 Ni1 N1 C14 -22.30(19)
P1 Ni1 N1 C14 99.71(16)
N1 Ni1 O1 C7 -22.35(18)
Cl1 Ni1 O1 C7 -151.86(15)
P1 Ni1 O1 C7 89.11(17)
C14 N1 C1 C2 168.9(2)
Ni1 N1 C1 C2 -2.9(3)
N1 C1 C2 C3 171.1(2)
N1 C1 C2 C7 -12.8(4)
C7 C2 C3 C4 -1.0(4)
C1 C2 C3 C4 175.2(2)
C2 C3 C4 C5 -2.6(4)
C3 C4 C5 C6 2.4(4)
C4 C5 C6 C7 1.4(4)
C4 C5 C6 C8 -178.1(2)
Ni1 O1 C7 C2 13.7(3)
Ni1 O1 C7 C6 -167.64(15)
C3 C2 C7 O1 -176.6(2)
C1 C2 C7 O1 7.4(3)
C3 C2 C7 C6 4.7(3)
C1 C2 C7 C6 -171.3(2)
C5 C6 C7 O1 176.4(2)
C8 C6 C7 O1 -4.1(3)
C5 C6 C7 C2 -4.8(3)
C8 C6 C7 C2 174.6(2)
C5 C6 C8 C13 -138.3(2)
C7 C6 C8 C13 42.3(3)
C5 C6 C8 C9 40.6(3)
C7 C6 C8 C9 -138.8(2)
C13 C8 C9 C10 -1.1(4)
C6 C8 C9 C10 179.9(2)
C8 C9 C10 C11 0.8(4)
C9 C10 C11 C12 0.5(4)
C10 C11 C12 C13 -1.5(4)
C9 C8 C13 C12 0.2(4)
C6 C8 C13 C12 179.1(2)
C11 C12 C13 C8 1.1(4)
C1 N1 C14 C15 86.3(3)
Ni1 N1 C14 C15 -101.8(2)
C1 N1 C14 C19 -94.2(3)
Ni1 N1 C14 C19 77.7(3)
C19 C14 C15 C16 2.1(4)
N1 C14 C15 C16 -178.5(2)
C19 C14 C15 C23 179.8(2)
N1 C14 C15 C23 -0.7(4)
C14 C15 C16 C17 -1.1(4)
C23 C15 C16 C17 -178.9(2)
C15 C16 C17 C18 0.0(4)
C16 C17 C18 C19 0.3(4)
C17 C18 C19 C14 0.6(4)
C17 C18 C19 C20 177.6(2)
C15 C14 C19 C18 -1.8(4)
N1 C14 C19 C18 178.7(2)
C15 C14 C19 C20 -178.8(2)
N1 C14 C19 C20 1.7(4)
C18 C19 C20 C21 39.7(4)
C14 C19 C20 C21 -143.4(3)
C18 C19 C20 C22 -85.9(3)
C14 C19 C20 C22 91.0(3)
C16 C15 C23 C25 79.9(3)
C14 C15 C23 C25 -97.8(3)
C16 C15 C23 C24 -44.4(3)
C14 C15 C23 C24 137.9(3)
C32 P1 C26 C31 -34.3(3)
C38 P1 C26 C31 76.2(2)
Ni1 P1 C26 C31 -154.1(2)
C32 P1 C26 C27 146.9(2)
C38 P1 C26 C27 -102.5(2)
Ni1 P1 C26 C27 27.1(2)
C31 C26 C27 C28 -0.7(4)
P1 C26 C27 C28 178.1(2)
C26 C27 C28 C29 -0.4(4)
C27 C28 C29 C30 0.9(5)
C28 C29 C30 C31 -0.4(5)
C27 C26 C31 C30 1.2(4)
P1 C26 C31 C30 -177.5(2)
C29 C30 C31 C26 -0.7(5)
C26 P1 C32 C37 110.8(2)
C38 P1 C32 C37 -0.3(2)
Ni1 P1 C32 C37 -124.1(2)
C26 P1 C32 C33 -70.2(2)
C38 P1 C32 C33 178.7(2)
Ni1 P1 C32 C33 54.9(2)
C37 C32 C33 C34 -1.1(4)
P1 C32 C33 C34 179.86(19)
C32 C33 C34 C35 1.2(4)
C33 C34 C35 C36 -1.0(4)
C34 C35 C36 C37 0.6(4)
C33 C32 C37 C36 0.6(4)
P1 C32 C37 C36 179.65(19)
C35 C36 C37 C32 -0.4(4)
C26 P1 C38 C39 178.06(18)
C32 P1 C38 C39 -72.2(2)
Ni1 P1 C38 C39 47.4(2)
C26 P1 C38 C43 1.7(2)
C32 P1 C38 C43 111.4(2)
Ni1 P1 C38 C43 -128.95(19)
C43 C38 C39 C40 1.1(4)
P1 C38 C39 C40 -175.40(19)
C38 C39 C40 C41 0.2(4)
C39 C40 C41 C42 -1.1(4)
C40 C41 C42 C43 0.6(4)
C39 C38 C43 C42 -1.6(4)
P1 C38 C43 C42 174.75(19)
C41 C42 C43 C38 0.8(4)
